data_1551585
loop_
_publ_author_name
'MIKURIYA, Masahiro'
'MATSUSHIMA, Iyo'
'HANAMOTO, Yukiko'
'YOSHIOKA, Daisuke'

_publ_section_title
;
 Synthesis and Crystal Structure of
 &lt;i&gt;N,N&lt;/i&gt;&#x2032;-Bis(2-hydroxy-3,5-dimethylbenzyl)-&lt;i&gt;N,N&lt;/i&gt;&#x2032;-dimethyl-1,2-ethanediamine
;
_journal_issue 0
_journal_name_full 'X-ray Structure Analysis Online'
_journal_page_first 1
_journal_paper_doi 10.2116/xraystruct.33.1
_journal_volume 33
_journal_year 2017
_chemical_formula_sum 'C22 H32 N2 O2'
_chemical_formula_weight 356.49
_space_group_crystal_system monoclinic
_space_group_IT_number 15
_space_group_name_Hall '-C 2yc'
_space_group_name_H-M_alt 'C 1 2/c 1'
_symmetry_space_group_name_Hall '-C 2yc'
_symmetry_space_group_name_H-M 'C 1 2/c 1'
_atom_sites_solution_hydrogens geom
_audit_creation_method SHELXL-2014/7
_cell_angle_alpha 90
_cell_angle_beta 114.032(3)
_cell_angle_gamma 90
_cell_formula_units_Z 4
_cell_length_a 17.319(3)
_cell_length_b 9.7041(17)
_cell_length_c 13.352(2)
_cell_measurement_reflns_used 6458
_cell_measurement_temperature 293(2)
_cell_measurement_theta_max 28.282
_cell_measurement_theta_min 2.462
_cell_volume 2049.5(6)
_computing_cell_refinement 'Bruker SMART'
_computing_data_collection 'Bruker SMART'
_computing_data_reduction 'Bruker SAINT'
_computing_publication_material 'SHELXL-2014/7 (Sheldrick, 2014)'
_computing_structure_refinement 'SHELXL-2014/7 (Sheldrick, 2014)'
_computing_structure_solution 'SHELXT 2014/5 (Sheldrick, 2014)'
_diffrn_ambient_temperature 293(2)
_diffrn_measured_fraction_theta_full 0.998
_diffrn_measured_fraction_theta_max 0.957
_diffrn_measurement_device_type 'CCD area detector'
_diffrn_measurement_method 'phi and omega scans'
_diffrn_radiation_type MoK\a
_diffrn_radiation_wavelength 0.71073
_diffrn_reflns_av_R_equivalents 0.0222
_diffrn_reflns_av_unetI/netI 0.0276
_diffrn_reflns_Laue_measured_fraction_full 0.998
_diffrn_reflns_Laue_measured_fraction_max 0.957
_diffrn_reflns_limit_h_max 18
_diffrn_reflns_limit_h_min -23
_diffrn_reflns_limit_k_max 12
_diffrn_reflns_limit_k_min -12
_diffrn_reflns_limit_l_max 17
_diffrn_reflns_limit_l_min -17
_diffrn_reflns_number 6458
_diffrn_reflns_point_group_measured_fraction_full 0.998
_diffrn_reflns_point_group_measured_fraction_max 0.957
_diffrn_reflns_theta_full 25.242
_diffrn_reflns_theta_max 28.282
_diffrn_reflns_theta_min 2.462
_diffrn_source 'sealed tube'
_exptl_absorpt_coefficient_mu 0.074
_exptl_absorpt_correction_T_max 0.989
_exptl_absorpt_correction_T_min 0.968
_exptl_absorpt_correction_type multi-scan
_exptl_absorpt_process_details SADABS
_exptl_crystal_colour colourless
_exptl_crystal_density_diffrn 1.155
_exptl_crystal_description block
_exptl_crystal_F_000 776
_exptl_crystal_size_max 0.440
_exptl_crystal_size_mid 0.250
_exptl_crystal_size_min 0.150
_refine_diff_density_max 0.153
_refine_diff_density_min -0.180
_refine_diff_density_rms 0.038
_refine_ls_extinction_method none
_refine_ls_goodness_of_fit_ref 1.045
_refine_ls_hydrogen_treatment constr
_refine_ls_matrix_type full
_refine_ls_number_parameters 122
_refine_ls_number_reflns 2432
_refine_ls_number_restraints 0
_refine_ls_restrained_S_all 1.045
_refine_ls_R_factor_all 0.0820
_refine_ls_R_factor_gt 0.0524
_refine_ls_shift/su_max 0.000
_refine_ls_shift/su_mean 0.000
_refine_ls_structure_factor_coef Fsqd
_refine_ls_weighting_details 'w=1/[\s^2^(Fo^2^)+(0.0806P)^2^+0.2874P] where P=(Fo^2^+2Fc^2^)/3'
_refine_ls_weighting_scheme calc
_refine_ls_wR_factor_gt 0.1439
_refine_ls_wR_factor_ref 0.1629
_reflns_Friedel_coverage 0.000
_reflns_number_gt 1598
_reflns_number_total 2432
_reflns_threshold_expression 'I > 2\s(I)'
_cod_data_source_file 33_1_1.txt
_cod_data_source_block H2L1m_0m
_cod_original_cell_volume 2049.4(6)
_cod_database_code 1551585
_shelx_shelxl_version_number 2014/7
_shelx_space_group_comment
;
The symmetry employed for this shelxl refinement is uniquely defined
by the following loop, which should always be used as a source of
symmetry information in preference to the above space-group names.
They are only intended as comments.
;
_shelx_estimated_absorpt_t_min 0.968
_shelx_estimated_absorpt_t_max 0.989

loop_
_space_group_symop_operation_xyz
'x, y, z'
'-x, y, -z+1/2'
'x+1/2, y+1/2, z'
'-x+1/2, y+1/2, -z+1/2'
'-x, -y, -z'
'x, -y, z-1/2'
'-x+1/2, -y+1/2, -z'
'x+1/2, -y+1/2, z-1/2'

loop_
_atom_site_label
_atom_site_type_symbol
_atom_site_fract_x
_atom_site_fract_y
_atom_site_fract_z
_atom_site_U_iso_or_equiv
_atom_site_adp_type
_atom_site_occupancy
_atom_site_site_symmetry_order
_atom_site_calc_flag
_atom_site_refinement_flags_posn
_atom_site_refinement_flags_adp
O1 O 0.52753(7) 0.37433(11) 0.39396(10) 0.0586(4) Uani 1 1 d . .
H1 H 0.5219 0.4487 0.3627 0.088 Uiso 1 1 calc R U
N1 N 0.57472(8) 0.62637(12) 0.35391(10) 0.0440(4) Uani 1 1 d . .
C1 C 0.60443(10) 0.37025(15) 0.48141(13) 0.0462(4) Uani 1 1 d . .
C2 C 0.65095(10) 0.49068(16) 0.52265(12) 0.0451(4) Uani 1 1 d . .
C3 C 0.72915(10) 0.48004(18) 0.60959(13) 0.0534(4) Uani 1 1 d . .
H3 H 0.7609 0.5596 0.6362 0.064 Uiso 1 1 calc R U
C4 C 0.76199(11) 0.35484(19) 0.65857(14) 0.0577(5) Uani 1 1 d . .
C5 C 0.71275(12) 0.23852(19) 0.61575(15) 0.0591(5) Uani 1 1 d . .
H5 H 0.7331 0.1536 0.6480 0.071 Uiso 1 1 calc R U
C6 C 0.63527(11) 0.24284(17) 0.52800(14) 0.0519(4) Uani 1 1 d . .
C7 C 0.84666(13) 0.3462(3) 0.75378(17) 0.0864(7) Uani 1 1 d . .
H7A H 0.8781 0.2704 0.7430 0.130 Uiso 1 1 calc R U
H7B H 0.8388 0.3324 0.8202 0.130 Uiso 1 1 calc R U
H7C H 0.8772 0.4303 0.7590 0.130 Uiso 1 1 calc R U
C8 C 0.58462(15) 0.11449(18) 0.48165(18) 0.0750(6) Uani 1 1 d . .
H8A H 0.5649 0.1150 0.4032 0.113 Uiso 1 1 calc R U
H8B H 0.5371 0.1116 0.5012 0.113 Uiso 1 1 calc R U
H8C H 0.6195 0.0349 0.5109 0.113 Uiso 1 1 calc R U
C9 C 0.61406(11) 0.62819(15) 0.47478(13) 0.0502(4) Uani 1 1 d . .
H9A H 0.5719 0.6543 0.5018 0.060 Uiso 1 1 calc R U
H9B H 0.6584 0.6972 0.4993 0.060 Uiso 1 1 calc R U
C10 C 0.63888(12) 0.60812(19) 0.31038(15) 0.0610(5) Uani 1 1 d . .
H10A H 0.6118 0.5958 0.2324 0.091 Uiso 1 1 calc R U
H10B H 0.6725 0.5284 0.3433 0.091 Uiso 1 1 calc R U
H10C H 0.6745 0.6881 0.3269 0.091 Uiso 1 1 calc R U
C11 C 0.52453(11) 0.75089(15) 0.31192(13) 0.0537(4) Uani 1 1 d . .
H11A H 0.5619 0.8302 0.3327 0.064 Uiso 1 1 calc R U
H11B H 0.4850 0.7606 0.3461 0.064 Uiso 1 1 calc R U

loop_
_atom_site_aniso_label
_atom_site_aniso_U_11
_atom_site_aniso_U_22
_atom_site_aniso_U_33
_atom_site_aniso_U_23
_atom_site_aniso_U_13
_atom_site_aniso_U_12
O1 0.0520(7) 0.0568(8) 0.0587(8) 0.0008(5) 0.0141(6) -0.0116(5)
N1 0.0507(8) 0.0413(7) 0.0428(7) -0.0024(5) 0.0221(6) -0.0009(5)
C1 0.0469(9) 0.0504(9) 0.0455(9) -0.0012(7) 0.0230(7) -0.0046(7)
C2 0.0478(9) 0.0492(9) 0.0418(9) -0.0021(7) 0.0220(7) -0.0037(7)
C3 0.0514(10) 0.0641(11) 0.0447(9) -0.0030(8) 0.0195(8) -0.0090(8)
C4 0.0538(10) 0.0772(12) 0.0453(10) 0.0071(8) 0.0235(8) 0.0090(9)
C5 0.0706(12) 0.0592(11) 0.0582(11) 0.0120(8) 0.0373(10) 0.0151(9)
C6 0.0631(11) 0.0497(9) 0.0535(10) 0.0013(7) 0.0346(9) -0.0014(7)
C7 0.0676(14) 0.1212(19) 0.0610(13) 0.0193(12) 0.0165(11) 0.0140(12)
C8 0.1005(17) 0.0514(11) 0.0839(15) -0.0021(9) 0.0486(13) -0.0095(10)
C9 0.0582(10) 0.0463(9) 0.0466(10) -0.0057(7) 0.0218(8) -0.0054(7)
C10 0.0626(11) 0.0682(11) 0.0620(12) 0.0004(8) 0.0355(10) 0.0005(8)
C11 0.0675(11) 0.0373(8) 0.0546(10) -0.0042(7) 0.0232(9) -0.0004(7)

loop_
_atom_type_symbol
_atom_type_description
_atom_type_scat_dispersion_real
_atom_type_scat_dispersion_imag
_atom_type_scat_source
C C 0.0033 0.0016 'International Tables Vol C Tables 4.2.6.8 and 6.1.1.4'
H H 0.0000 0.0000 'International Tables Vol C Tables 4.2.6.8 and 6.1.1.4'
N N 0.0061 0.0033 'International Tables Vol C Tables 4.2.6.8 and 6.1.1.4'
O O 0.0106 0.0060 'International Tables Vol C Tables 4.2.6.8 and 6.1.1.4'

loop_
_geom_angle_atom_site_label_1
_geom_angle_atom_site_label_2
_geom_angle_atom_site_label_3
_geom_angle
_geom_angle_site_symmetry_1
_geom_angle_site_symmetry_3
C1 O1 H1 109.5 . .
C10 N1 C11 112.23(13) . .
C10 N1 C9 110.49(13) . .
C11 N1 C9 110.35(11) . .
O1 C1 C6 118.10(14) . .
O1 C1 C2 121.08(14) . .
C6 C1 C2 120.83(16) . .
C3 C2 C1 118.57(15) . .
C3 C2 C9 121.61(14) . .
C1 C2 C9 119.78(14) . .
C2 C3 C4 122.31(16) . .
C2 C3 H3 118.8 . .
C4 C3 H3 118.8 . .
C3 C4 C5 116.89(16) . .
C3 C4 C7 121.30(18) . .
C5 C4 C7 121.81(17) . .
C6 C5 C4 123.21(16) . .
C6 C5 H5 118.4 . .
C4 C5 H5 118.4 . .
C5 C6 C1 118.17(15) . .
C5 C6 C8 121.88(16) . .
C1 C6 C8 119.95(17) . .
C4 C7 H7A 109.5 . .
C4 C7 H7B 109.5 . .
H7A C7 H7B 109.5 . .
C4 C7 H7C 109.5 . .
H7A C7 H7C 109.5 . .
H7B C7 H7C 109.5 . .
C6 C8 H8A 109.5 . .
C6 C8 H8B 109.5 . .
H8A C8 H8B 109.5 . .
C6 C8 H8C 109.5 . .
H8A C8 H8C 109.5 . .
H8B C8 H8C 109.5 . .
N1 C9 C2 112.42(12) . .
N1 C9 H9A 109.1 . .
C2 C9 H9A 109.1 . .
N1 C9 H9B 109.1 . .
C2 C9 H9B 109.1 . .
H9A C9 H9B 107.9 . .
N1 C10 H10A 109.5 . .
N1 C10 H10B 109.5 . .
H10A C10 H10B 109.5 . .
N1 C10 H10C 109.5 . .
H10A C10 H10C 109.5 . .
H10B C10 H10C 109.5 . .
N1 C11 C11 113.52(10) . 2_655
N1 C11 H11A 108.9 . .
C11 C11 H11A 108.9 2_655 .
N1 C11 H11B 108.9 . .
C11 C11 H11B 108.9 2_655 .
H11A C11 H11B 107.7 . .

loop_
_geom_bond_atom_site_label_1
_geom_bond_atom_site_label_2
_geom_bond_distance
_geom_bond_site_symmetry_2
O1 C1 1.368(2) .
O1 H1 0.8200 .
N1 C10 1.459(2) .
N1 C11 1.4605(19) .
N1 C9 1.474(2) .
C1 C6 1.389(2) .
C1 C2 1.399(2) .
C2 C3 1.383(2) .
C2 C9 1.505(2) .
C3 C4 1.387(2) .
C3 H3 0.9300 .
C4 C5 1.390(3) .
C4 C7 1.502(3) .
C5 C6 1.376(3) .
C5 H5 0.9300 .
C6 C8 1.504(2) .
C7 H7A 0.9600 .
C7 H7B 0.9600 .
C7 H7C 0.9600 .
C8 H8A 0.9600 .
C8 H8B 0.9600 .
C8 H8C 0.9600 .
C9 H9A 0.9700 .
C9 H9B 0.9700 .
C10 H10A 0.9600 .
C10 H10B 0.9600 .
C10 H10C 0.9600 .
C11 C11 1.520(3) 2_655
C11 H11A 0.9700 .
C11 H11B 0.9700 .

loop_
_geom_hbond_atom_site_label_D
_geom_hbond_atom_site_label_H
_geom_hbond_atom_site_label_A
_geom_hbond_distance_DH
_geom_hbond_distance_HA
_geom_hbond_distance_DA
_geom_hbond_angle_DHA
O1 H1 N1 0.82 1.98 2.7004(16) 146.7
